data_4068596
loop_
_publ_author_name
'Chandrasekhar, Vadapalli'
'Singh, Puja'

_publ_section_title
;
 First Example of a Hydrated Monoorganotin Cation: Synthesis and Structure
 of [{PhSn(H2O)3(\m-OH)}2][{1,5-C10H6-(SO3)2}2]
;
_journal_issue 1
_journal_name_full Organometallics
_journal_page_first 42
_journal_paper_doi 10.1021/om800972m
_journal_volume 28
_journal_year 2009
_chemical_formula_sum 'C16 H24 O13 S2 Sn'
_chemical_formula_weight 607.16
_chemical_name_common 'organotin sulfonate'
_chemical_name_systematic
;
 ?
;
_space_group_IT_number 2
_symmetry_cell_setting triclinic
_symmetry_space_group_name_Hall '-P 1'
_symmetry_space_group_name_H-M 'P -1'
_atom_sites_solution_hydrogens geom
_atom_sites_solution_primary direct
_atom_sites_solution_secondary difmap
_audit_creation_method SHELXL-97
_cell_angle_alpha 72.431(5)
_cell_angle_beta 76.672(5)
_cell_angle_gamma 61.853(5)
_cell_formula_units_Z 2
_cell_length_a 10.495(5)
_cell_length_b 10.796(5)
_cell_length_c 11.583(5)
_cell_measurement_reflns_used 5360
_cell_measurement_temperature 153(2)
_cell_measurement_theta_max 28.28
_cell_measurement_theta_min 2.21
_cell_volume 1097.1(9)
_computing_cell_refinement 'Bruker SMART'
_computing_data_collection 'Bruker SMART'
_computing_data_reduction 'Bruker SAINT'
_computing_molecular_graphics 'Bruker SHELXTL'
_computing_publication_material 'Bruker SHELXTL'
_computing_structure_refinement 'Bruker SHELXTL'
_computing_structure_solution 'Bruker SHELXTL'
_diffrn_ambient_temperature 153(2)
_diffrn_measured_fraction_theta_full 0.984
_diffrn_measured_fraction_theta_max 0.984
_diffrn_measurement_device_type 'CCD area detector'
_diffrn_measurement_method 'phi and omega scans'
_diffrn_radiation_monochromator graphite
_diffrn_radiation_source 'sealed tube'
_diffrn_radiation_type MoK\a
_diffrn_radiation_wavelength 0.71069
_diffrn_reflns_av_R_equivalents 0.0149
_diffrn_reflns_av_sigmaI/netI 0.0289
_diffrn_reflns_limit_h_max 12
_diffrn_reflns_limit_h_min -12
_diffrn_reflns_limit_k_max 12
_diffrn_reflns_limit_k_min -11
_diffrn_reflns_limit_l_max 13
_diffrn_reflns_limit_l_min -13
_diffrn_reflns_number 5681
_diffrn_reflns_theta_full 25.00
_diffrn_reflns_theta_max 25.00
_diffrn_reflns_theta_min 2.20
_exptl_absorpt_coefficient_mu 1.421
_exptl_absorpt_correction_type none
_exptl_crystal_colour colorless
_exptl_crystal_density_diffrn 1.838
_exptl_crystal_density_method 'not measured'
_exptl_crystal_description blocklike
_exptl_crystal_F_000 612
_exptl_crystal_size_max 0.2
_exptl_crystal_size_mid 0.2
_exptl_crystal_size_min 0.1
_refine_diff_density_max 0.664
_refine_diff_density_min -0.591
_refine_diff_density_rms 0.087
_refine_ls_extinction_method none
_refine_ls_goodness_of_fit_ref 1.071
_refine_ls_hydrogen_treatment mixed
_refine_ls_matrix_type full
_refine_ls_number_parameters 341
_refine_ls_number_reflns 3798
_refine_ls_number_restraints 0
_refine_ls_restrained_S_all 1.071
_refine_ls_R_factor_all 0.0252
_refine_ls_R_factor_gt 0.0241
_refine_ls_shift/su_max 0.001
_refine_ls_shift/su_mean 0.000
_refine_ls_structure_factor_coef Fsqd
_refine_ls_weighting_details 'calc w=1/[\s^2^(Fo^2^)+(0.0262P)^2^+1.9120P] where P=(Fo^2^+2Fc^2^)/3'
_refine_ls_weighting_scheme calc
_refine_ls_wR_factor_gt 0.0623
_refine_ls_wR_factor_ref 0.0636
_reflns_number_gt 3655
_reflns_number_total 3798
_reflns_threshold_expression >2sigma(I)
_cod_data_source_file om800972m_si_001.cif
_cod_data_source_block 24julam
_cod_depositor_comments
;
The following automatic conversions were performed:

'_symmetry_cell_setting' value 'Triclinic' changed to 'triclinic'
according to /home/saulius/struct/CIF-dictionaries/cif_core.dic
dictionary named 'cif_core.dic' version 2.4.2 from 2011-04-26.

Automatic conversion script
Id: cif_fix_values 1715 2011-07-08 13:25:40Z adriana 
;
_cod_original_sg_symbol_H-M 'P -1   '
_cod_database_code 4068596

loop_
_symmetry_equiv_pos_as_xyz
'x, y, z'
'-x, -y, -z'

loop_
_atom_site_label
_atom_site_type_symbol
_atom_site_fract_x
_atom_site_fract_y
_atom_site_fract_z
_atom_site_U_iso_or_equiv
_atom_site_adp_type
_atom_site_occupancy
_atom_site_symmetry_multiplicity
_atom_site_calc_flag
_atom_site_refinement_flags
Sn1 Sn 0.088398(19) 0.430212(19) 0.878067(16) 0.01131(8) Uani 1 1 d .
S1 S 1.00136(8) 1.00530(8) 0.20052(6) 0.01590(16) Uani 1 1 d .
S2 S 0.46527(8) 0.22799(8) 0.21699(6) 0.01421(15) Uani 1 1 d .
O1 O 0.0288(2) 0.3769(2) 1.06037(18) 0.0129(4) Uani 1 1 d .
O2 O 0.1756(3) 0.2122(2) 0.8773(2) 0.0167(4) Uani 1 1 d .
O3 O -0.1061(2) 0.4357(3) 0.8456(2) 0.0156(4) Uani 1 1 d .
O4 O 0.2859(2) 0.3818(3) 0.9370(2) 0.0183(5) Uani 1 1 d .
O5 O 1.1581(2) 0.9205(2) 0.17760(19) 0.0232(5) Uani 1 1 d .
O6 O 0.9569(2) 1.1595(2) 0.15489(18) 0.0187(4) Uani 1 1 d .
O7 O 0.9186(3) 0.9565(2) 0.15484(19) 0.0251(5) Uani 1 1 d .
O8 O 0.5844(2) 0.2638(2) 0.21179(18) 0.0196(5) Uani 1 1 d .
O9 O 0.3245(2) 0.3372(2) 0.25431(18) 0.0194(5) Uani 1 1 d .
O10 O 0.4622(2) 0.1961(2) 0.10374(18) 0.0186(4) Uani 1 1 d .
O11 O 0.4988(3) 0.4375(3) 0.8287(2) 0.0255(5) Uani 1 1 d .
O12 O 0.7480(3) 0.2852(3) 0.9584(3) 0.0203(5) Uani 1 1 d .
O13 O 0.3478(3) 1.0153(3) 0.0252(2) 0.0211(5) Uani 1 1 d .
C1 C 0.1504(3) 0.5113(3) 0.6961(2) 0.0142(6) Uani 1 1 d .
C2 C 0.1345(3) 0.4658(3) 0.6022(3) 0.0202(6) Uani 1 1 d .
H2 H 0.0913 0.4034 0.6194 0.024 Uiso 1 1 calc R
C3 C 0.1828(4) 0.5135(4) 0.4831(3) 0.0273(8) Uani 1 1 d .
H3 H 0.1733 0.4816 0.4208 0.033 Uiso 1 1 calc R
C4 C 0.2450(4) 0.6081(4) 0.4562(3) 0.0287(8) Uani 1 1 d .
H4 H 0.2769 0.6402 0.3761 0.034 Uiso 1 1 calc R
C5 C 0.2595(3) 0.6547(4) 0.5487(3) 0.0256(7) Uani 1 1 d .
H5 H 0.3012 0.7186 0.5307 0.031 Uiso 1 1 calc R
C6 C 0.2125(3) 0.6071(3) 0.6689(3) 0.0168(6) Uani 1 1 d .
H6 H 0.2224 0.6392 0.7309 0.020 Uiso 1 1 calc R
C7 C 1.0998(3) 1.0974(3) 0.3861(3) 0.0142(6) Uani 1 1 d .
H7 H 1.1227 1.1196 0.3022 0.017 Uiso 1 1 calc R
C8 C 1.0165(3) 1.0175(3) 0.4358(3) 0.0140(6) Uani 1 1 d .
C9 C 0.9620(3) 0.9711(3) 0.3618(2) 0.0141(6) Uani 1 1 d .
C10 C 0.8821(3) 0.8944(3) 0.4134(3) 0.0159(6) Uani 1 1 d .
H10 H 0.8467 0.8664 0.3640 0.019 Uiso 1 1 calc R
C11 C 0.8531(3) 0.8578(3) 0.5403(3) 0.0151(6) Uani 1 1 d .
H11 H 0.8016 0.8027 0.5746 0.018 Uiso 1 1 calc R
C12 C 0.4848(3) 0.1754(3) 0.6128(3) 0.0181(6) Uani 1 1 d .
H12 H 0.4760 0.2547 0.6359 0.022 Uiso 1 1 calc R
C13 C 0.4833(3) 0.1823(3) 0.4937(3) 0.0166(6) Uani 1 1 d .
H13 H 0.4749 0.2666 0.4361 0.020 Uiso 1 1 calc R
C14 C 0.4943(3) 0.0645(3) 0.4552(3) 0.0148(6) Uani 1 1 d .
C15 C 0.4918(3) 0.0676(3) 0.3314(3) 0.0150(6) Uani 1 1 d .
C16 C 0.5003(3) -0.0471(3) 0.2985(3) 0.0165(6) Uani 1 1 d .
H16 H 0.4963 -0.0413 0.2176 0.020 Uiso 1 1 calc R
H101 H 0.017(4) 0.316(5) 1.084(4) 0.028(12) Uiso 1 1 d .
H102 H 0.237(5) 0.140(5) 0.928(4) 0.037(11) Uiso 1 1 d .
H103 H 0.137(4) 0.179(4) 0.866(3) 0.018(10) Uiso 1 1 d .
H104 H -0.140(4) 0.389(5) 0.893(4) 0.032(12) Uiso 1 1 d .
H105 H -0.165(5) 0.504(5) 0.817(4) 0.034(12) Uiso 1 1 d .
H106 H 0.340(5) 0.400(5) 0.904(4) 0.045(15) Uiso 1 1 d .
H107 H 0.312(5) 0.330(5) 0.997(4) 0.035(12) Uiso 1 1 d .
H108 H 0.474(5) 0.532(5) 0.811(4) 0.041(12) Uiso 1 1 d .
H109 H 0.555(7) 0.392(7) 0.877(5) 0.08(2) Uiso 1 1 d .
H110 H 0.787(5) 0.217(5) 0.928(4) 0.035(12) Uiso 1 1 d .
H111 H 0.742(5) 0.266(5) 1.017(4) 0.037(15) Uiso 1 1 d .
H112 H 0.296(6) 0.987(5) 0.078(5) 0.058(15) Uiso 1 1 d .
H113 H 0.400(5) 0.943(5) -0.006(4) 0.046(13) Uiso 1 1 d .

loop_
_atom_site_aniso_label
_atom_site_aniso_U_11
_atom_site_aniso_U_22
_atom_site_aniso_U_33
_atom_site_aniso_U_23
_atom_site_aniso_U_13
_atom_site_aniso_U_12
Sn1 0.01115(11) 0.01024(11) 0.01240(11) -0.00208(8) -0.00060(7) -0.00509(8)
S1 0.0224(4) 0.0149(4) 0.0130(3) -0.0036(3) 0.0009(3) -0.0111(3)
S2 0.0135(3) 0.0139(4) 0.0118(3) 0.0006(3) -0.0017(3) -0.0050(3)
O1 0.0159(11) 0.0093(11) 0.0133(10) -0.0026(8) 0.0013(8) -0.0067(9)
O2 0.0162(11) 0.0113(11) 0.0244(12) -0.0052(9) -0.0035(9) -0.0061(10)
O3 0.0127(11) 0.0140(12) 0.0200(11) -0.0010(9) -0.0028(9) -0.0067(10)
O4 0.0139(11) 0.0241(13) 0.0161(12) 0.0022(10) -0.0031(10) -0.0109(10)
O5 0.0254(12) 0.0236(12) 0.0186(11) -0.0065(9) 0.0049(9) -0.0112(10)
O6 0.0283(12) 0.0163(11) 0.0146(10) -0.0008(8) -0.0028(9) -0.0135(10)
O7 0.0401(14) 0.0277(13) 0.0187(11) -0.0056(9) -0.0011(10) -0.0244(11)
O8 0.0192(11) 0.0204(11) 0.0187(10) 0.0004(9) -0.0013(9) -0.0113(9)
O9 0.0187(11) 0.0160(11) 0.0164(10) 0.0000(8) -0.0025(8) -0.0038(9)
O10 0.0212(11) 0.0180(11) 0.0129(10) -0.0008(8) -0.0029(8) -0.0066(9)
O11 0.0191(12) 0.0222(13) 0.0331(13) 0.0020(11) -0.0051(10) -0.0111(10)
O12 0.0240(13) 0.0188(13) 0.0191(13) -0.0046(11) 0.0004(10) -0.0110(10)
O13 0.0193(12) 0.0188(12) 0.0240(12) -0.0045(10) 0.0002(10) -0.0085(10)
C1 0.0108(14) 0.0144(15) 0.0125(13) -0.0011(11) 0.0002(11) -0.0033(12)
C2 0.0238(17) 0.0148(15) 0.0205(15) -0.0044(12) -0.0043(13) -0.0061(13)
C3 0.0259(18) 0.0274(18) 0.0177(16) -0.0103(14) -0.0022(13) 0.0003(15)
C4 0.0225(17) 0.0309(19) 0.0146(15) 0.0021(14) 0.0026(13) -0.0035(15)
C5 0.0167(16) 0.0245(17) 0.0271(17) 0.0019(14) 0.0032(13) -0.0090(14)
C6 0.0131(14) 0.0157(15) 0.0181(15) -0.0021(12) -0.0025(11) -0.0041(12)
C7 0.0122(14) 0.0130(14) 0.0150(14) -0.0014(11) 0.0004(11) -0.0054(12)
C8 0.0118(14) 0.0105(14) 0.0176(14) -0.0036(11) -0.0010(11) -0.0031(11)
C9 0.0140(14) 0.0130(14) 0.0128(13) -0.0026(11) -0.0006(11) -0.0044(12)
C10 0.0160(15) 0.0129(14) 0.0196(15) -0.0019(12) -0.0033(12) -0.0074(12)
C11 0.0122(14) 0.0122(14) 0.0200(15) -0.0011(12) -0.0008(11) -0.0064(12)
C12 0.0175(15) 0.0152(15) 0.0214(15) -0.0057(12) -0.0026(12) -0.0057(12)
C13 0.0146(15) 0.0141(14) 0.0198(15) -0.0009(12) -0.0016(12) -0.0070(12)
C14 0.0098(14) 0.0163(15) 0.0177(14) -0.0027(12) -0.0014(11) -0.0058(12)
C15 0.0111(14) 0.0155(15) 0.0140(13) 0.0012(11) -0.0024(11) -0.0046(12)
C16 0.0144(15) 0.0174(15) 0.0145(14) -0.0023(12) -0.0020(11) -0.0048(12)

loop_
_atom_type_symbol
_atom_type_description
_atom_type_scat_dispersion_real
_atom_type_scat_dispersion_imag
_atom_type_scat_source
C C 0.0033 0.0016 'International Tables Vol C Tables 4.2.6.8 and 6.1.1.4'
H H 0.0000 0.0000 'International Tables Vol C Tables 4.2.6.8 and 6.1.1.4'
O O 0.0106 0.0060 'International Tables Vol C Tables 4.2.6.8 and 6.1.1.4'
S S 0.1246 0.1234 'International Tables Vol C Tables 4.2.6.8 and 6.1.1.4'
Sn Sn -0.6537 1.4246 'International Tables Vol C Tables 4.2.6.8 and 6.1.1.4'

loop_
_geom_angle_atom_site_label_1
_geom_angle_atom_site_label_2
_geom_angle_atom_site_label_3
_geom_angle
_geom_angle_site_symmetry_1
_geom_angle_site_symmetry_3
O1 Sn1 O2 87.87(9) . .
O1 Sn1 C1 171.49(10) . .
O2 Sn1 C1 99.73(10) . .
O1 Sn1 O1 72.45(10) . 2_567
O2 Sn1 O1 159.97(8) . 2_567
C1 Sn1 O1 100.16(10) . 2_567
O1 Sn1 O4 83.40(10) . .
O2 Sn1 O4 86.73(10) . .
C1 Sn1 O4 93.14(11) . .
O1 Sn1 O4 94.49(9) 2_567 .
O1 Sn1 O3 88.02(9) . .
O2 Sn1 O3 83.80(10) . .
C1 Sn1 O3 96.56(11) . .
O1 Sn1 O3 91.62(9) 2_567 .
O4 Sn1 O3 167.45(10) . .
O6 S1 O7 111.50(13) . .
O6 S1 O5 112.55(13) . .
O7 S1 O5 112.03(14) . .
O6 S1 C9 108.10(13) . .
O7 S1 C9 106.67(13) . .
O5 S1 C9 105.56(13) . .
O8 S2 O9 112.61(13) . .
O8 S2 O10 112.82(12) . .
O9 S2 O10 111.19(12) . .
O8 S2 C15 108.16(13) . .
O9 S2 C15 105.55(13) . .
O10 S2 C15 105.97(13) . .
Sn1 O1 Sn1 107.55(10) . 2_567
C2 C1 C6 119.4(3) . .
C2 C1 Sn1 120.3(2) . .
C6 C1 Sn1 120.2(2) . .
C3 C2 C1 120.1(3) . .
C4 C3 C2 120.5(3) . .
C5 C4 C3 119.6(3) . .
C4 C5 C6 120.6(3) . .
C5 C6 C1 119.8(3) . .
C11 C7 C8 121.1(3) 2_776 .
C7 C8 C8 119.1(3) . 2_776
C7 C8 C9 123.0(3) . .
C8 C8 C9 117.9(3) 2_776 .
C10 C9 C8 121.0(3) . .
C10 C9 S1 117.5(2) . .
C8 C9 S1 121.4(2) . .
C9 C10 C11 120.5(3) . .
C7 C11 C10 120.4(3) 2_776 .
C13 C12 C16 119.9(3) . 2_656
C12 C13 C14 121.7(3) . .
C13 C14 C15 123.6(3) . .
C13 C14 C14 118.7(3) . 2_656
C15 C14 C14 117.7(3) . 2_656
C16 C15 C14 121.7(3) . .
C16 C15 S2 118.0(2) . .
C14 C15 S2 120.2(2) . .
C15 C16 C12 120.2(3) . 2_656

loop_
_geom_bond_atom_site_label_1
_geom_bond_atom_site_label_2
_geom_bond_distance
_geom_bond_site_symmetry_2
Sn1 O1 2.044(2) .
Sn1 O2 2.087(2) .
Sn1 C1 2.103(3) .
Sn1 O1 2.106(2) 2_567
Sn1 O4 2.109(2) .
Sn1 O3 2.130(2) .
S1 O6 1.456(2) .
S1 O7 1.457(2) .
S1 O5 1.463(2) .
S1 C9 1.780(3) .
S2 O8 1.457(2) .
S2 O9 1.459(2) .
S2 O10 1.464(2) .
S2 C15 1.778(3) .
O1 Sn1 2.106(2) 2_567
C1 C2 1.391(4) .
C1 C6 1.392(4) .
C2 C3 1.386(5) .
C3 C4 1.382(5) .
C4 C5 1.378(5) .
C5 C6 1.392(4) .
C7 C11 1.369(4) 2_776
C7 C8 1.421(4) .
C8 C8 1.423(6) 2_776
C8 C9 1.437(4) .
C9 C10 1.368(4) .
C10 C11 1.401(4) .
C11 C7 1.370(4) 2_776
C12 C13 1.362(4) .
C12 C16 1.417(4) 2_656
C13 C14 1.419(4) .
C14 C15 1.430(4) .
C14 C14 1.434(6) 2_656
C15 C16 1.361(4) .
C16 C12 1.417(4) 2_656
